data_4107567
loop_
_publ_author_name
'Debashis Adhikari'
'Susanne Mossin'
'Falguni Basuli'
'John C. Huffman'
'Robert K. Szilagyi'
'Karsten Meyer'
'Daniel J. Mindiola'

_publ_section_title
;
 Structural, Spectroscopic, and Theoretical Elucidation of a Redox-Active
 Pincer-Type Ancillary Applied in Catalysis
;
_journal_name_full 'Journal of the American Chemical Society'
_journal_page_first 3676
_journal_page_last 3682
_journal_paper_doi 10.1021/ja7108486
_journal_volume 130
_journal_year 2008
_chemical_formula_sum 'C26 H40 Cl N Ni P2'
_chemical_formula_weight 522.69
_chemical_name_systematic
; 
 ? 
;
_space_group_IT_number 14
_symmetry_cell_setting monoclinic
_symmetry_space_group_name_Hall '-P 2ybc'
_symmetry_space_group_name_H-M 'P 1 21/c 1'
_atom_sites_solution_hydrogens geom
_atom_sites_solution_primary direct
_atom_sites_solution_secondary difmap
_audit_creation_method SHELXL-97
_cell_angle_alpha 90.00
_cell_angle_beta 106.818(2)
_cell_angle_gamma 90.00
_cell_formula_units_Z 4
_cell_length_a 16.1813(17)
_cell_length_b 11.1442(10)
_cell_length_c 15.5555(16)
_cell_measurement_reflns_used 973
_cell_measurement_temperature 133(2)
_cell_measurement_theta_max 29.97
_cell_measurement_theta_min 2.25
_cell_volume 2685.1(5)
_computing_cell_refinement 'SAINT (Bruker, 1999)'
_computing_data_collection 'SMART (Bruker, 1999)'
_computing_data_reduction 'SAINT (Bruker, 1999), XTEL (local package)'
_computing_molecular_graphics 'Reciprocal Net (http://recipnet.org)'
_computing_structure_refinement 'SHELXL-97 (Sheldrick, 1997)'
_computing_structure_solution 'SHELXS-97 (Sheldrick, 1990)'
_diffrn_ambient_temperature 133(2)
_diffrn_detector 'CCD area detector'
_diffrn_detector_area_resol_mean 44.52
_diffrn_detector_type 'Bruker SMART 6000'
_diffrn_measured_fraction_theta_full 0.990
_diffrn_measured_fraction_theta_max 0.990
_diffrn_measurement_details '   0.30 degree frames measured for 5.16 seconds each'
_diffrn_measurement_device 'three-circle goniometer with fixed chi'
_diffrn_measurement_device_type 'Bruker Platform goniometer'
_diffrn_measurement_method '\w scans'
_diffrn_radiation_monochromator graphite
_diffrn_radiation_source 'fine-focus sealed tube'
_diffrn_radiation_type MoK\a
_diffrn_radiation_wavelength 0.71073
_diffrn_reflns_av_R_equivalents 0.0425
_diffrn_reflns_av_sigmaI/netI 0.0740
_diffrn_reflns_limit_h_max 22
_diffrn_reflns_limit_h_min -17
_diffrn_reflns_limit_k_max 15
_diffrn_reflns_limit_k_min -12
_diffrn_reflns_limit_l_max 21
_diffrn_reflns_limit_l_min -18
_diffrn_reflns_number 17025
_diffrn_reflns_theta_full 29.99
_diffrn_reflns_theta_max 29.99
_diffrn_reflns_theta_min 2.25
_diffrn_standards_decay_% 0.0
_exptl_absorpt_coefficient_mu 0.955
_exptl_absorpt_correction_type none
_exptl_crystal_colour 'dark green'
_exptl_crystal_density_diffrn 1.293
_exptl_crystal_description 'cleaved cube'
_exptl_crystal_F_000 1112
_exptl_crystal_size_max 0.30
_exptl_crystal_size_mid 0.30
_exptl_crystal_size_min 0.30
_refine_diff_density_max 0.646
_refine_diff_density_min -0.785
_refine_diff_density_rms 0.074
_refine_ls_extinction_method none
_refine_ls_goodness_of_fit_ref 0.891
_refine_ls_hydrogen_treatment mixed
_refine_ls_matrix_type full
_refine_ls_number_parameters 440
_refine_ls_number_reflns 7743
_refine_ls_number_restraints 0
_refine_ls_restrained_S_all 0.891
_refine_ls_R_factor_all 0.0594
_refine_ls_R_factor_gt 0.0376
_refine_ls_shift/su_max 0.001
_refine_ls_shift/su_mean 0.000
_refine_ls_structure_factor_coef Fsqd
_refine_ls_weighting_details 'calc w=1/[\s^2^(Fo^2^)+(0.0289P)^2^+0.0000P] where P=(Fo^2^+2Fc^2^)/3'
_refine_ls_weighting_scheme calc
_refine_ls_wR_factor_gt 0.0786
_refine_ls_wR_factor_ref 0.0845
_reflns_number_gt 5283
_reflns_number_total 7743
_reflns_threshold_expression >2sigma(I)
_cod_data_source_file ja7108486-file003.cif
_cod_data_source_block 05263
_cod_original_sg_symbol_H-M 'P 1 21/c 1 '
_cod_database_code 4107567

loop_
_symmetry_equiv_pos_as_xyz
'x, y, z'
'-x, y+1/2, -z+1/2'
'-x, -y, -z'
'x, -y-1/2, z-1/2'

loop_
_atom_site_label
_atom_site_type_symbol
_atom_site_fract_x
_atom_site_fract_y
_atom_site_fract_z
_atom_site_U_iso_or_equiv
_atom_site_adp_type
_atom_site_occupancy
_atom_site_symmetry_multiplicity
_atom_site_calc_flag
Ni1 Ni 0.692397(16) 0.57182(2) 0.437302(18) 0.01903(7) Uani 1 1 d
P2 P 0.77998(3) 0.71587(4) 0.50573(3) 0.01746(11) Uani 1 1 d
C3 C 0.86559(12) 0.62595(17) 0.57677(13) 0.0178(4) Uani 1 1 d
C4 C 0.92899(13) 0.66208(17) 0.65345(13) 0.0191(4) Uani 1 1 d
C5 C 0.98844(13) 0.58213(17) 0.70550(13) 0.0199(4) Uani 1 1 d
C6 C 1.05733(18) 0.6201(3) 0.78906(17) 0.0309(6) Uani 1 1 d
C7 C 0.98167(14) 0.46270(18) 0.67744(14) 0.0220(4) Uani 1 1 d
C8 C 0.91968(13) 0.42417(18) 0.60157(14) 0.0208(4) Uani 1 1 d
C9 C 0.85945(12) 0.50452(16) 0.54793(13) 0.0178(4) Uani 1 1 d
N10 N 0.79210(10) 0.47313(13) 0.47302(11) 0.0189(4) Uani 1 1 d
C11 C 0.79450(12) 0.36643(16) 0.42591(13) 0.0183(4) Uani 1 1 d
C12 C 0.86989(13) 0.31261(18) 0.41672(14) 0.0216(4) Uani 1 1 d
C13 C 0.86507(13) 0.20938(18) 0.36587(14) 0.0215(4) Uani 1 1 d
C14 C 0.78643(13) 0.15577(16) 0.32114(13) 0.0186(4) Uani 1 1 d
C15 C 0.78372(15) 0.0465(2) 0.26298(16) 0.0234(5) Uani 1 1 d
C16 C 0.71225(13) 0.21012(17) 0.32867(13) 0.0195(4) Uani 1 1 d
C17 C 0.71521(12) 0.31419(16) 0.37925(13) 0.0176(4) Uani 1 1 d
P18 P 0.62405(3) 0.40433(4) 0.38483(3) 0.01741(11) Uani 1 1 d
C19 C 0.74802(14) 0.82183(18) 0.58088(14) 0.0234(5) Uani 1 1 d
C20 C 0.70035(17) 0.7528(2) 0.63664(17) 0.0315(5) Uani 1 1 d
C21 C 0.69352(18) 0.9257(2) 0.52977(18) 0.0341(6) Uani 1 1 d
C22 C 0.82738(13) 0.80610(18) 0.43255(14) 0.0214(4) Uani 1 1 d
C23 C 0.85804(18) 0.7221(2) 0.37066(18) 0.0331(5) Uani 1 1 d
C24 C 0.89903(17) 0.8894(2) 0.48355(19) 0.0348(6) Uani 1 1 d
C25 C 0.57317(14) 0.33052(19) 0.46259(14) 0.0229(4) Uani 1 1 d
C26 C 0.54478(17) 0.2022(2) 0.43578(18) 0.0296(5) Uani 1 1 d
C27 C 0.63357(19) 0.3375(3) 0.55792(17) 0.0369(6) Uani 1 1 d
C28 C 0.54633(13) 0.39352(19) 0.27219(14) 0.0211(4) Uani 1 1 d
C29 C 0.58454(17) 0.4536(2) 0.20453(17) 0.0329(6) Uani 1 1 d
C30 C 0.45786(15) 0.4448(2) 0.26811(17) 0.0294(5) Uani 1 1 d
Cl31 Cl 0.58114(4) 0.68704(5) 0.39209(5) 0.04433(18) Uani 1 1 d
H32 H 0.9313(13) 0.7441(18) 0.6716(14) 0.021(6) Uiso 1 1 d
H33 H 1.070(2) 0.693(3) 0.791(2) 0.065(10) Uiso 1 1 d
H34 H 1.109(3) 0.580(3) 0.802(2) 0.094(13) Uiso 1 1 d
H35 H 1.041(3) 0.607(3) 0.836(3) 0.099(14) Uiso 1 1 d
H36 H 1.0184(14) 0.4098(17) 0.7125(14) 0.020(6) Uiso 1 1 d
H37 H 0.9132(13) 0.3433(18) 0.5870(13) 0.019(5) Uiso 1 1 d
H38 H 0.9219(14) 0.3478(17) 0.4423(13) 0.019(5) Uiso 1 1 d
H39 H 0.9164(14) 0.1756(17) 0.3576(13) 0.018(5) Uiso 1 1 d
H40 H 0.8271(15) -0.008(2) 0.2857(15) 0.030(6) Uiso 1 1 d
H41 H 0.7886(16) 0.067(2) 0.2075(18) 0.041(7) Uiso 1 1 d
H42 H 0.7358(19) 0.001(2) 0.2537(18) 0.051(8) Uiso 1 1 d
H43 H 0.6602(14) 0.1793(16) 0.2980(13) 0.015(5) Uiso 1 1 d
H44 H 0.7981(15) 0.8570(18) 0.6182(15) 0.027(6) Uiso 1 1 d
H45 H 0.6468(17) 0.7167(19) 0.5980(16) 0.036(7) Uiso 1 1 d
H46 H 0.6880(15) 0.8049(19) 0.6788(15) 0.027(6) Uiso 1 1 d
H47 H 0.7341(16) 0.692(2) 0.6676(16) 0.038(7) Uiso 1 1 d
H48 H 0.6759(16) 0.977(2) 0.5711(17) 0.040(7) Uiso 1 1 d
H49 H 0.7244(15) 0.9755(19) 0.4974(15) 0.030(6) Uiso 1 1 d
H50 H 0.6424(18) 0.896(2) 0.4822(17) 0.045(8) Uiso 1 1 d
H51 H 0.7820(14) 0.8510(17) 0.3978(14) 0.020(6) Uiso 1 1 d
H52 H 0.8110(17) 0.667(2) 0.3350(17) 0.044(7) Uiso 1 1 d
H53 H 0.8793(16) 0.767(2) 0.3254(17) 0.042(7) Uiso 1 1 d
H54 H 0.9043(16) 0.675(2) 0.4020(16) 0.035(7) Uiso 1 1 d
H55 H 0.9177(17) 0.933(2) 0.4442(18) 0.043(8) Uiso 1 1 d
H56 H 0.9465(16) 0.8481(19) 0.5206(16) 0.032(7) Uiso 1 1 d
H57 H 0.8788(17) 0.947(2) 0.5201(18) 0.041(8) Uiso 1 1 d
H58 H 0.5276(15) 0.3805(19) 0.4604(15) 0.030(6) Uiso 1 1 d
H59 H 0.5168(16) 0.1705(19) 0.4765(16) 0.033(7) Uiso 1 1 d
H60 H 0.5915(16) 0.1558(19) 0.4386(15) 0.031(7) Uiso 1 1 d
H61 H 0.5069(18) 0.197(2) 0.3768(18) 0.047(8) Uiso 1 1 d
H62 H 0.6080(16) 0.304(2) 0.5973(16) 0.034(7) Uiso 1 1 d
H63 H 0.6824(18) 0.289(2) 0.5607(17) 0.043(8) Uiso 1 1 d
H64 H 0.6499(17) 0.416(2) 0.5747(17) 0.044(8) Uiso 1 1 d
H65 H 0.5412(13) 0.3140(18) 0.2588(13) 0.017(5) Uiso 1 1 d
H66 H 0.5487(18) 0.446(2) 0.1445(19) 0.048(8) Uiso 1 1 d
H67 H 0.6371(18) 0.419(2) 0.2059(18) 0.046(8) Uiso 1 1 d
H68 H 0.5912(15) 0.536(2) 0.2173(15) 0.032(7) Uiso 1 1 d
H69 H 0.4174(16) 0.4350(19) 0.2076(17) 0.038(7) Uiso 1 1 d
H70 H 0.4615(16) 0.530(2) 0.2882(17) 0.045(7) Uiso 1 1 d
H71 H 0.4326(18) 0.404(2) 0.3062(18) 0.048(8) Uiso 1 1 d

loop_
_atom_site_aniso_label
_atom_site_aniso_U_11
_atom_site_aniso_U_22
_atom_site_aniso_U_33
_atom_site_aniso_U_23
_atom_site_aniso_U_13
_atom_site_aniso_U_12
Ni1 0.01412(12) 0.01702(13) 0.02511(14) -0.00081(10) 0.00434(10) 0.00149(10)
P2 0.0163(2) 0.0158(2) 0.0208(3) 0.00014(19) 0.00608(19) 0.00128(19)
C3 0.0161(9) 0.0189(10) 0.0196(10) 0.0019(8) 0.0070(8) 0.0017(8)
C4 0.0207(10) 0.0175(10) 0.0206(10) -0.0016(8) 0.0086(8) -0.0017(8)
C5 0.0197(10) 0.0234(10) 0.0172(10) 0.0001(8) 0.0062(8) 0.0004(8)
C6 0.0326(14) 0.0315(14) 0.0229(13) -0.0009(10) -0.0008(10) 0.0017(11)
C7 0.0215(10) 0.0226(11) 0.0209(11) 0.0044(8) 0.0044(8) 0.0057(8)
C8 0.0221(10) 0.0159(10) 0.0245(11) -0.0015(8) 0.0068(8) 0.0024(8)
C9 0.0159(9) 0.0186(10) 0.0209(10) 0.0010(8) 0.0086(8) 0.0000(8)
N10 0.0148(8) 0.0152(8) 0.0248(9) -0.0031(7) 0.0029(7) 0.0023(6)
C11 0.0161(9) 0.0171(10) 0.0208(10) 0.0014(7) 0.0041(8) 0.0007(8)
C12 0.0147(10) 0.0231(11) 0.0259(11) -0.0037(8) 0.0045(8) -0.0004(8)
C13 0.0172(10) 0.0238(11) 0.0243(11) -0.0012(8) 0.0074(8) 0.0051(8)
C14 0.0215(10) 0.0170(10) 0.0177(10) 0.0003(7) 0.0062(8) 0.0011(8)
C15 0.0240(11) 0.0233(11) 0.0230(12) -0.0038(9) 0.0070(9) 0.0015(9)
C16 0.0167(10) 0.0206(10) 0.0203(10) 0.0002(8) 0.0038(8) -0.0019(8)
C17 0.0150(9) 0.0165(9) 0.0221(10) 0.0012(8) 0.0066(8) 0.0009(7)
P18 0.0134(2) 0.0185(3) 0.0201(3) -0.00074(19) 0.00453(19) 0.00037(19)
C19 0.0250(11) 0.0209(10) 0.0250(11) -0.0019(8) 0.0082(9) 0.0040(9)
C20 0.0332(13) 0.0358(14) 0.0313(14) 0.0043(11) 0.0184(11) 0.0097(11)
C21 0.0430(15) 0.0249(12) 0.0390(15) 0.0036(11) 0.0189(12) 0.0144(11)
C22 0.0195(10) 0.0229(11) 0.0218(11) 0.0039(8) 0.0058(8) 0.0021(8)
C23 0.0382(14) 0.0355(14) 0.0319(14) 0.0052(11) 0.0199(11) 0.0063(12)
C24 0.0312(14) 0.0367(14) 0.0348(14) 0.0074(12) 0.0068(11) -0.0106(11)
C25 0.0203(11) 0.0260(11) 0.0242(11) 0.0009(8) 0.0096(9) 0.0001(9)
C26 0.0293(13) 0.0280(12) 0.0353(14) 0.0042(10) 0.0155(11) -0.0025(10)
C27 0.0379(15) 0.0492(17) 0.0238(13) 0.0036(11) 0.0094(11) -0.0053(13)
C28 0.0177(10) 0.0214(11) 0.0225(11) -0.0004(8) 0.0032(8) 0.0005(8)
C29 0.0330(14) 0.0402(15) 0.0267(13) 0.0085(11) 0.0104(10) 0.0042(11)
C30 0.0192(11) 0.0379(14) 0.0283(13) 0.0008(10) 0.0025(9) 0.0055(10)
Cl31 0.0306(3) 0.0377(3) 0.0576(4) -0.0046(3) 0.0016(3) 0.0097(3)

loop_
_atom_type_symbol
_atom_type_description
_atom_type_scat_dispersion_real
_atom_type_scat_dispersion_imag
_atom_type_scat_source
Ni Ni 0.3393 1.1124 'International Tables Vol C Tables 4.2.6.8 and 6.1.1.4'
P P 0.1023 0.0942 'International Tables Vol C Tables 4.2.6.8 and 6.1.1.4'
Cl Cl 0.1484 0.1585 'International Tables Vol C Tables 4.2.6.8 and 6.1.1.4'
N N 0.0061 0.0033 'International Tables Vol C Tables 4.2.6.8 and 6.1.1.4'
C C 0.0033 0.0016 'International Tables Vol C Tables 4.2.6.8 and 6.1.1.4'
H H 0.0000 0.0000 'International Tables Vol C Tables 4.2.6.8 and 6.1.1.4'

loop_
_geom_angle_atom_site_label_1
_geom_angle_atom_site_label_2
_geom_angle_atom_site_label_3
_geom_angle
N10 Ni1 Cl31 177.51(6)
N10 Ni1 P2 84.68(5)
Cl31 Ni1 P2 94.78(2)
N10 Ni1 P18 84.86(5)
Cl31 Ni1 P18 95.82(2)
P2 Ni1 P18 168.88(2)
C3 P2 C19 105.94(9)
C3 P2 C22 107.34(9)
C19 P2 C22 106.62(10)
C3 P2 Ni1 99.43(6)
C19 P2 Ni1 121.05(8)
C22 P2 Ni1 115.07(7)
C4 C3 C9 120.95(17)
C4 C3 P2 127.60(15)
C9 C3 P2 111.37(14)
C5 C4 C3 122.03(18)
C5 C4 H32 118.8(12)
C3 C4 H32 119.2(12)
C4 C5 C7 116.85(18)
C4 C5 C6 122.53(19)
C7 C5 C6 120.62(19)
C5 C6 H33 115(2)
C5 C6 H34 117(2)
H33 C6 H34 105(3)
C5 C6 H35 111(3)
H33 C6 H35 105(3)
H34 C6 H35 102(3)
C8 C7 C5 122.49(18)
C8 C7 H36 120.3(13)
C5 C7 H36 117.2(13)
C7 C8 C9 121.18(18)
C7 C8 H37 121.0(12)
C9 C8 H37 117.6(12)
N10 C9 C8 125.29(17)
N10 C9 C3 118.08(16)
C8 C9 C3 116.50(17)
C9 N10 C11 121.16(15)
C9 N10 Ni1 119.56(12)
C11 N10 Ni1 119.20(12)
N10 C11 C12 124.87(17)
N10 C11 C17 117.51(17)
C12 C11 C17 117.46(18)
C13 C12 C11 120.40(18)
C13 C12 H38 119.9(13)
C11 C12 H38 119.6(13)
C12 C13 C14 122.18(19)
C12 C13 H39 119.8(12)
C14 C13 H39 117.9(12)
C16 C14 C13 117.39(18)
C16 C14 C15 121.99(18)
C13 C14 C15 120.54(19)
C14 C15 H40 114.6(14)
C14 C15 H41 111.3(14)
H40 C15 H41 105(2)
C14 C15 H42 115.0(18)
H40 C15 H42 103(2)
H41 C15 H42 107(2)
C14 C16 C17 121.63(18)
C14 C16 H43 119.2(13)
C17 C16 H43 119.1(13)
C16 C17 C11 120.89(18)
C16 C17 P18 126.45(15)
C11 C17 P18 112.39(14)
C17 P18 C28 105.08(9)
C17 P18 C25 108.02(9)
C28 P18 C25 106.47(10)
C17 P18 Ni1 99.18(6)
C28 P18 Ni1 122.65(7)
C25 P18 Ni1 114.01(7)
C20 C19 C21 111.5(2)
C20 C19 P2 108.62(15)
C21 C19 P2 112.42(16)
C20 C19 H44 110.4(14)
C21 C19 H44 105.7(13)
P2 C19 H44 108.1(14)
C19 C20 H45 111.1(14)
C19 C20 H46 109.3(14)
H45 C20 H46 111(2)
C19 C20 H47 110.4(17)
H45 C20 H47 107.7(19)
H46 C20 H47 108(2)
C19 C21 H48 109.7(14)
C19 C21 H49 113.1(13)
H48 C21 H49 107.8(19)
C19 C21 H50 111.5(14)
H48 C21 H50 110(2)
H49 C21 H50 104(2)
C24 C22 C23 111.5(2)
C24 C22 P2 113.70(16)
C23 C22 P2 108.93(15)
C24 C22 H51 109.5(12)
C23 C22 H51 108.2(13)
P2 C22 H51 104.7(14)
C22 C23 H52 112.8(15)
C22 C23 H53 112.1(14)
H52 C23 H53 106(2)
C22 C23 H54 112.1(15)
H52 C23 H54 108.1(19)
H53 C23 H54 105(2)
C22 C24 H55 109.3(16)
C22 C24 H56 112.9(14)
H55 C24 H56 108(2)
C22 C24 H57 112.0(15)
H55 C24 H57 106(2)
H56 C24 H57 109(2)
C26 C25 C27 111.9(2)
C26 C25 P18 113.34(16)
C27 C25 P18 109.48(16)
C26 C25 H58 112.6(14)
C27 C25 H58 106.7(14)
P18 C25 H58 102.2(15)
C25 C26 H59 109.4(14)
C25 C26 H60 109.9(14)
H59 C26 H60 108(2)
C25 C26 H61 112.4(15)
H59 C26 H61 109(2)
H60 C26 H61 108(2)
C25 C27 H62 110.2(15)
C25 C27 H63 107.8(15)
H62 C27 H63 106(2)
C25 C27 H64 111.9(16)
H62 C27 H64 110(2)
H63 C27 H64 111(2)
C29 C28 C30 111.75(19)
C29 C28 P18 109.08(15)
C30 C28 P18 112.92(15)
C29 C28 H65 107.4(14)
C30 C28 H65 109.5(14)
P18 C28 H65 105.9(12)
C28 C29 H66 112.8(17)
C28 C29 H67 110.9(16)
H66 C29 H67 106(2)
C28 C29 H68 109.2(15)
H66 C29 H68 107.0(19)
H67 C29 H68 111(2)
C28 C30 H69 110.8(15)
C28 C30 H70 112.0(15)
H69 C30 H70 111.6(18)
C28 C30 H71 111.7(16)
H69 C30 H71 105(2)
H70 C30 H71 105(2)

loop_
_geom_bond_atom_site_label_1
_geom_bond_atom_site_label_2
_geom_bond_distance
Ni1 N10 1.8980(15)
Ni1 Cl31 2.1568(6)
Ni1 P2 2.2012(6)
Ni1 P18 2.2025(6)
P2 C3 1.8051(19)
P2 C19 1.838(2)
P2 C22 1.844(2)
C3 C4 1.389(3)
C3 C9 1.420(3)
C4 C5 1.387(3)
C4 H32 0.95(2)
C5 C7 1.395(3)
C5 C6 1.508(3)
C6 H33 0.83(3)
C6 H34 0.92(4)
C6 H35 0.85(4)
C7 C8 1.378(3)
C7 H36 0.90(2)
C8 C9 1.406(3)
C8 H37 0.93(2)
C9 N10 1.390(2)
N10 C11 1.403(2)
C11 C12 1.403(3)
C11 C17 1.405(3)
C12 C13 1.386(3)
C12 H38 0.91(2)
C13 C14 1.396(3)
C13 H39 0.95(2)
C14 C16 1.379(3)
C14 C15 1.510(3)
C15 H40 0.92(2)
C15 H41 0.92(3)
C15 H42 0.90(3)
C16 C17 1.394(3)
C16 H43 0.91(2)
C17 P18 1.807(2)
P18 C28 1.842(2)
P18 C25 1.842(2)
C19 C20 1.525(3)
C19 C21 1.531(3)
C19 H44 0.94(2)
C20 H45 0.99(2)
C20 H46 0.94(2)
C20 H47 0.91(2)
C21 H48 0.96(3)
C21 H49 0.98(2)
C21 H50 0.99(3)
C22 C24 1.517(3)
C22 C23 1.525(3)
C22 H51 0.92(2)
C23 H52 1.01(3)
C23 H53 1.00(3)
C23 H54 0.93(2)
C24 H55 0.90(3)
C24 H56 0.94(2)
C24 H57 0.98(3)
C25 C26 1.523(3)
C25 C27 1.524(3)
C25 H58 0.92(2)
C26 H59 0.95(3)
C26 H60 0.91(2)
C26 H61 0.95(3)
C27 H62 0.91(3)
C27 H63 0.95(3)
C27 H64 0.93(2)
C28 C29 1.522(3)
C28 C30 1.526(3)
C28 H65 0.909(19)
C29 H66 0.95(3)
C29 H67 0.93(3)
C29 H68 0.94(2)
C30 H69 0.98(2)
C30 H70 1.00(2)
C30 H71 0.93(3)

loop_
_geom_torsion_atom_site_label_1
_geom_torsion_atom_site_label_2
_geom_torsion_atom_site_label_3
_geom_torsion_atom_site_label_4
_geom_torsion
N10 Ni1 P2 C3 -20.09(9)
Cl31 Ni1 P2 C3 162.35(7)
P18 Ni1 P2 C3 -0.13(16)
N10 Ni1 P2 C19 -135.24(10)
Cl31 Ni1 P2 C19 47.20(8)
P18 Ni1 P2 C19 -115.28(14)
N10 Ni1 P2 C22 94.19(9)
Cl31 Ni1 P2 C22 -83.37(8)
P18 Ni1 P2 C22 114.15(14)
C19 P2 C3 C4 -34.7(2)
C22 P2 C3 C4 78.9(2)
Ni1 P2 C3 C4 -160.98(18)
C19 P2 C3 C9 142.07(15)
C22 P2 C3 C9 -104.30(16)
Ni1 P2 C3 C9 15.82(15)
C9 C3 C4 C5 -0.5(3)
P2 C3 C4 C5 176.05(17)
C3 C4 C5 C7 -0.1(3)
C3 C4 C5 C6 -179.7(2)
C4 C5 C7 C8 0.3(3)
C6 C5 C7 C8 179.9(2)
C5 C7 C8 C9 0.1(3)
C7 C8 C9 N10 -176.6(2)
C7 C8 C9 C3 -0.7(3)
C4 C3 C9 N10 177.07(19)
P2 C3 C9 N10 0.0(2)
C4 C3 C9 C8 0.9(3)
P2 C3 C9 C8 -176.16(16)
C8 C9 N10 C11 -21.9(3)
C3 C9 N10 C11 162.24(18)
C8 C9 N10 Ni1 154.75(17)
C3 C9 N10 Ni1 -21.1(2)
Cl31 Ni1 N10 C9 103.1(12)
P2 Ni1 N10 C9 25.48(15)
P18 Ni1 N10 C9 -150.73(15)
Cl31 Ni1 N10 C11 -80.1(12)
P2 Ni1 N10 C11 -157.76(15)
P18 Ni1 N10 C11 26.03(14)
C9 N10 C11 C12 -31.8(3)
Ni1 N10 C11 C12 151.48(17)
C9 N10 C11 C17 152.91(19)
Ni1 N10 C11 C17 -23.8(2)
N10 C11 C12 C13 -177.56(19)
C17 C11 C12 C13 -2.3(3)
C11 C12 C13 C14 0.9(3)
C12 C13 C14 C16 0.5(3)
C12 C13 C14 C15 177.2(2)
C13 C14 C16 C17 -0.3(3)
C15 C14 C16 C17 -177.01(19)
C14 C16 C17 C11 -1.1(3)
C14 C16 C17 P18 172.41(16)
N10 C11 C17 C16 178.05(17)
C12 C11 C17 C16 2.4(3)
N10 C11 C17 P18 3.7(2)
C12 C11 C17 P18 -171.98(15)
C16 C17 P18 C28 -33.4(2)
C11 C17 P18 C28 140.61(15)
C16 C17 P18 C25 79.94(19)
C11 C17 P18 C25 -106.03(16)
C16 C17 P18 Ni1 -160.97(17)
C11 C17 P18 Ni1 13.05(15)
N10 Ni1 P18 C17 -18.91(8)
Cl31 Ni1 P18 C17 158.68(7)
P2 Ni1 P18 C17 -38.87(15)
N10 Ni1 P18 C28 -133.53(10)
Cl31 Ni1 P18 C28 44.06(9)
P2 Ni1 P18 C28 -153.49(14)
N10 Ni1 P18 C25 95.61(9)
Cl31 Ni1 P18 C25 -86.79(8)
P2 Ni1 P18 C25 75.66(15)
C3 P2 C19 C20 -71.37(17)
C22 P2 C19 C20 174.50(15)
Ni1 P2 C19 C20 40.40(18)
C3 P2 C19 C21 164.74(17)
C22 P2 C19 C21 50.61(19)
Ni1 P2 C19 C21 -83.49(18)
C3 P2 C22 C24 -60.12(19)
C19 P2 C22 C24 53.05(19)
Ni1 P2 C22 C24 -169.73(15)
C3 P2 C22 C23 64.89(17)
C19 P2 C22 C23 178.06(16)
Ni1 P2 C22 C23 -44.72(17)
C17 P18 C25 C26 -57.28(18)
C28 P18 C25 C26 55.15(18)
Ni1 P18 C25 C26 -166.47(14)
C17 P18 C25 C27 68.36(19)
C28 P18 C25 C27 -179.21(17)
Ni1 P18 C25 C27 -40.83(19)
C17 P18 C28 C29 -65.78(18)
C25 P18 C28 C29 179.77(16)
Ni1 P18 C28 C29 45.87(19)
C17 P18 C28 C30 169.33(16)
C25 P18 C28 C30 54.89(18)
Ni1 P18 C28 C30 -79.01(18)
